data_4328045
loop_
_publ_author_name
'Fangfang Pan'
'Ruimin Wang'
'Ulli Englert'

_publ_contact_author_address
;
      Institut fuer Anorganische Chemie
      RWTH Aachen
      Landoltweg 1
      52074 Aachen
      Germany
;
_publ_contact_author_email ullrich.englert@ac.rwth-aachen.de
_publ_contact_author_fax 0049-241-8092288
_publ_contact_author_name 'Ulli Englert'
_publ_contact_author_phone 0049-241-8094666
_publ_section_title
;
 Switching from Bonding to Nonbonding: Temperature-Dependent Metal
 Coordination in a Zinc(II) Sulfadiazine Complex
;
_journal_name_full 'Inorganic Chemistry'
_journal_page_first 769
_journal_page_last 771
_journal_paper_doi 10.1021/ic202303c
_journal_volume 51
_journal_year 2012
_chemical_formula_moiety 'C20 H24 N10 O4 S2 Zn'
_chemical_formula_sum 'C20 H24 N10 O4 S2 Zn'
_chemical_formula_weight 597.98
_chemical_name_systematic
; 
 ? 
;
_space_group_IT_number 33
_symmetry_cell_setting orthorhombic
_symmetry_space_group_name_Hall 'P 2c -2n'
_symmetry_space_group_name_H-M 'P n a 21'
_atom_sites_solution_hydrogens geom
_atom_sites_solution_primary direct
_atom_sites_solution_secondary difmap
_audit_creation_method SHELXL-97
_cell_angle_alpha 90.00
_cell_angle_beta 90.00
_cell_angle_gamma 90.00
_cell_formula_units_Z 4
_cell_length_a 13.879(5)
_cell_length_b 12.582(4)
_cell_length_c 14.203(5)
_cell_measurement_reflns_used 2715
_cell_measurement_temperature 293(2)
_cell_measurement_theta_max 20.5574
_cell_measurement_theta_min 2.6106
_cell_volume 2480.2(15)
_computing_cell_refinement 'Bruker SAINT'
_computing_data_collection 'Bruker SMART APEX'
_computing_data_reduction 'Bruker SAINT'
_computing_molecular_graphics Platon
_computing_publication_material 'Bruker SHELXTL'
_computing_structure_refinement 'SHELXL-97 (Sheldrick, 2008)'
_computing_structure_solution 'SHELXS-97 (Sheldrick, 2008)'
_diffrn_ambient_temperature 293(2)
_diffrn_measured_fraction_theta_full 0.998
_diffrn_measured_fraction_theta_max 0.998
_diffrn_measurement_device_type 'Bruker APEX CCD'
_diffrn_measurement_method '\w scans'
_diffrn_radiation_monochromator 'multilayer optics'
_diffrn_radiation_source microsource
_diffrn_radiation_type MoK\a
_diffrn_radiation_wavelength 0.71073
_diffrn_reflns_av_R_equivalents 0.0534
_diffrn_reflns_av_sigmaI/netI 0.0538
_diffrn_reflns_limit_h_max 17
_diffrn_reflns_limit_h_min -17
_diffrn_reflns_limit_k_max 15
_diffrn_reflns_limit_k_min -15
_diffrn_reflns_limit_l_max 17
_diffrn_reflns_limit_l_min -17
_diffrn_reflns_number 21448
_diffrn_reflns_theta_full 26.48
_diffrn_reflns_theta_max 26.48
_diffrn_reflns_theta_min 2.18
_exptl_absorpt_coefficient_mu 1.209
_exptl_absorpt_correction_T_max 0.7854
_exptl_absorpt_correction_T_min 0.7440
_exptl_absorpt_correction_type multi-scan
_exptl_absorpt_process_details SADABS
_exptl_crystal_colour colorless
_exptl_crystal_density_diffrn 1.601
_exptl_crystal_description prism
_exptl_crystal_F_000 1232
_exptl_crystal_size_max 0.26
_exptl_crystal_size_mid 0.22
_exptl_crystal_size_min 0.21
_refine_diff_density_max 0.340
_refine_diff_density_min -0.276
_refine_diff_density_rms 0.051
_refine_ls_abs_structure_details 'Flack H D (1983), Acta Cryst. A39, 876-881'
_refine_ls_abs_structure_Flack -0.016(12)
_refine_ls_extinction_method none
_refine_ls_goodness_of_fit_ref 1.014
_refine_ls_hydrogen_treatment constr
_refine_ls_matrix_type full
_refine_ls_number_parameters 340
_refine_ls_number_reflns 5002
_refine_ls_number_restraints 1
_refine_ls_restrained_S_all 1.014
_refine_ls_R_factor_all 0.0511
_refine_ls_R_factor_gt 0.0366
_refine_ls_shift/su_max 0.000
_refine_ls_shift/su_mean 0.000
_refine_ls_structure_factor_coef Fsqd
_refine_ls_weighting_details 'calc w=1/[\s^2^(Fo^2^)+(0.0285P)^2^+0.1945P] where P=(Fo^2^+2Fc^2^)/3'
_refine_ls_weighting_scheme calc
_refine_ls_wR_factor_gt 0.0765
_refine_ls_wR_factor_ref 0.0829
_reflns_number_gt 4053
_reflns_number_total 5002
_reflns_threshold_expression >2sigma(I)
_cod_data_source_file ic202303c_si_002_4.cif
_cod_data_source_block iam293
_cod_original_cell_volume 2480.3(14)
_cod_database_code 4328045

loop_
_symmetry_equiv_pos_as_xyz
'x, y, z'
'-x, -y, z+1/2'
'x+1/2, -y+1/2, z'
'-x+1/2, y+1/2, z+1/2'

loop_
_atom_site_label
_atom_site_type_symbol
_atom_site_fract_x
_atom_site_fract_y
_atom_site_fract_z
_atom_site_U_iso_or_equiv
_atom_site_adp_type
_atom_site_occupancy
_atom_site_symmetry_multiplicity
_atom_site_calc_flag
_atom_site_refinement_flags
Zn1 Zn 0.24231(3) 0.42240(3) 0.92514(4) 0.04952(13) Uani 1 1 d .
S1 S 0.09880(7) 0.15126(7) 0.84939(7) 0.0471(2) Uani 1 1 d .
S2 S 0.19993(6) 0.57413(7) 0.72656(7) 0.0403(2) Uani 1 1 d .
O1 O 0.0238(2) 0.1711(2) 0.78135(19) 0.0573(7) Uani 1 1 d .
O2 O 0.1892(2) 0.1164(2) 0.8086(2) 0.0666(8) Uani 1 1 d .
O3 O 0.23312(17) 0.6702(2) 0.6824(2) 0.0520(7) Uani 1 1 d .
O4 O 0.22574(18) 0.4754(2) 0.6811(2) 0.0556(7) Uani 1 1 d .
N1 N 0.0975(2) 0.4165(2) 0.96097(19) 0.0395(7) Uani 1 1 d .
N2 N -0.0365(2) 0.2991(2) 0.9487(2) 0.0465(8) Uani 1 1 d .
N3 N 0.12501(19) 0.2500(2) 0.9117(2) 0.0483(8) Uani 1 1 d .
N4 N -0.0135(2) -0.2196(3) 1.0799(3) 0.0638(9) Uani 1 1 d .
H23 H -0.0577 -0.2630 1.0590 0.062(13) Uiso 1 1 d R
H24 H -0.0135 -0.1989 1.1381 0.071(15) Uiso 1 1 d R
N5 N 0.2512(2) 0.6002(2) 0.9857(3) 0.0453(8) Uani 1 1 d .
N6 N 0.2202(2) 0.7420(2) 0.8788(2) 0.0425(7) Uani 1 1 d .
N7 N 0.2361(2) 0.5600(2) 0.8339(2) 0.0412(7) Uani 1 1 d .
N8 N -0.2263(2) 0.5847(3) 0.7356(3) 0.0519(8) Uani 1 1 d .
H21 H -0.2571 0.5290 0.7612 0.053(12) Uiso 1 1 d R
H22 H -0.2529 0.6451 0.7506 0.065(14) Uiso 1 1 d R
N9 N 0.3213(3) 0.3769(3) 1.0387(3) 0.0671(10) Uani 1 1 d .
H9A H 0.3757 0.3464 1.0193 0.101 Uiso 1 1 calc R
H9B H 0.2876 0.3307 1.0728 0.101 Uiso 1 1 calc R
H9C H 0.3352 0.4336 1.0736 0.101 Uiso 1 1 calc R
N10 N 0.3087(2) 0.3309(3) 0.8261(2) 0.0549(9) Uani 1 1 d .
H10A H 0.3710 0.3250 0.8400 0.082 Uiso 1 1 calc R
H10B H 0.3021 0.3610 0.7698 0.082 Uiso 1 1 calc R
H10C H 0.2819 0.2666 0.8254 0.082 Uiso 1 1 calc R
C1 C 0.0583(2) 0.3212(2) 0.9399(3) 0.0396(8) Uani 1 1 d .
C2 C 0.0380(3) 0.4935(3) 0.9897(3) 0.0464(9) Uani 1 1 d .
H2 H 0.0636 0.5595 1.0051 0.056 Uiso 1 1 calc R
C3 C -0.0599(3) 0.4783(3) 0.9972(3) 0.0491(9) Uani 1 1 d .
H3 H -0.1011 0.5326 1.0158 0.059 Uiso 1 1 calc R
C4 C -0.0931(3) 0.3789(3) 0.9757(3) 0.0485(9) Uani 1 1 d .
H4 H -0.1590 0.3663 0.9801 0.058 Uiso 1 1 calc R
C5 C 0.0576(2) 0.0481(2) 0.9218(3) 0.0423(8) Uani 1 1 d .
C6 C 0.0782(3) 0.0437(3) 1.0170(3) 0.0478(9) Uani 1 1 d .
H6 H 0.1102 0.0999 1.0457 0.057 Uiso 1 1 calc R
C7 C 0.0514(3) -0.0437(3) 1.0693(3) 0.0505(9) Uani 1 1 d .
H7 H 0.0640 -0.0450 1.1337 0.061 Uiso 1 1 calc R
C8 C 0.0064(3) -0.1291(3) 1.0276(3) 0.0464(9) Uani 1 1 d .
C9 C -0.0157(3) -0.1244(3) 0.9331(3) 0.0503(9) Uani 1 1 d .
H9 H -0.0477 -0.1810 0.9048 0.060 Uiso 1 1 calc R
C10 C 0.0090(3) -0.0370(3) 0.8800(3) 0.0513(10) Uani 1 1 d .
H10 H -0.0066 -0.0346 0.8163 0.062 Uiso 1 1 calc R
C11 C 0.2351(2) 0.6390(3) 0.8989(2) 0.0362(8) Uani 1 1 d .
C12 C 0.2550(3) 0.6695(4) 1.0562(3) 0.0559(11) Uani 1 1 d .
H12 H 0.2659 0.6450 1.1170 0.067 Uiso 1 1 calc R
C13 C 0.2432(3) 0.7750(3) 1.0415(3) 0.0570(11) Uani 1 1 d .
H13 H 0.2468 0.8237 1.0907 0.068 Uiso 1 1 calc R
C14 C 0.2256(3) 0.8069(3) 0.9510(3) 0.0497(10) Uani 1 1 d .
H14 H 0.2170 0.8791 0.9400 0.060 Uiso 1 1 calc R
C15 C 0.0737(2) 0.5789(2) 0.7303(2) 0.0359(7) Uani 1 1 d .
C16 C 0.0216(2) 0.4848(2) 0.7372(2) 0.0391(8) Uani 1 1 d .
H16 H 0.0540 0.4201 0.7402 0.047 Uiso 1 1 calc R
C17 C -0.0764(2) 0.4866(3) 0.7396(2) 0.0420(8) Uani 1 1 d .
H17 H -0.1104 0.4230 0.7437 0.050 Uiso 1 1 calc R
C18 C -0.1266(2) 0.5825(3) 0.7361(3) 0.0389(8) Uani 1 1 d .
C19 C -0.0739(3) 0.6767(3) 0.7284(3) 0.0457(9) Uani 1 1 d .
H19 H -0.1060 0.7415 0.7256 0.055 Uiso 1 1 calc R
C20 C 0.0254(2) 0.6744(3) 0.7250(3) 0.0447(9) Uani 1 1 d .
H20 H 0.0598 0.7375 0.7191 0.054 Uiso 1 1 calc R

loop_
_atom_site_aniso_label
_atom_site_aniso_U_11
_atom_site_aniso_U_22
_atom_site_aniso_U_33
_atom_site_aniso_U_23
_atom_site_aniso_U_13
_atom_site_aniso_U_12
Zn1 0.0348(2) 0.0492(2) 0.0645(3) 0.0106(3) 0.0049(2) 0.00565(18)
S1 0.0404(5) 0.0465(5) 0.0543(6) -0.0067(5) 0.0086(5) 0.0037(4)
S2 0.0334(5) 0.0435(4) 0.0440(5) -0.0132(4) 0.0027(4) 0.0006(4)
O1 0.0619(19) 0.0613(17) 0.0487(16) -0.0010(13) -0.0035(14) 0.0027(13)
O2 0.0550(17) 0.0630(17) 0.082(2) -0.0103(15) 0.0286(15) 0.0072(14)
O3 0.0443(15) 0.0606(16) 0.0512(16) -0.0038(13) 0.0111(13) -0.0113(12)
O4 0.0484(15) 0.0609(16) 0.0576(17) -0.0288(14) 0.0007(13) 0.0124(13)
N1 0.0381(16) 0.0394(15) 0.0411(17) -0.0043(13) -0.0007(13) -0.0029(12)
N2 0.0332(16) 0.0450(16) 0.061(2) -0.0040(14) 0.0050(14) -0.0040(12)
N3 0.0324(14) 0.0460(16) 0.066(2) -0.0081(16) 0.0039(15) 0.0025(12)
N4 0.068(2) 0.064(2) 0.059(2) 0.004(2) -0.0047(18) -0.012(2)
N5 0.0429(19) 0.0467(17) 0.046(2) 0.0048(15) -0.0040(14) -0.0070(13)
N6 0.0467(18) 0.0362(15) 0.0445(18) -0.0079(13) -0.0001(14) 0.0042(13)
N7 0.0359(16) 0.0433(16) 0.0443(19) -0.0102(14) -0.0032(13) 0.0066(12)
N8 0.0398(18) 0.056(2) 0.060(2) -0.0059(17) 0.0014(16) -0.0035(15)
N9 0.059(2) 0.066(2) 0.077(3) -0.015(2) -0.008(2) 0.0240(17)
N10 0.0432(18) 0.063(2) 0.059(2) 0.0132(16) -0.0047(16) 0.0013(15)
C1 0.0356(18) 0.0410(18) 0.042(2) 0.0025(16) 0.0010(16) -0.0032(13)
C2 0.048(2) 0.0442(19) 0.047(2) -0.0059(17) 0.0027(18) -0.0074(16)
C3 0.045(2) 0.050(2) 0.052(2) -0.0036(19) 0.0122(18) 0.0059(17)
C4 0.037(2) 0.057(2) 0.051(2) -0.0052(19) 0.0040(18) -0.0007(17)
C5 0.0341(17) 0.0427(18) 0.050(2) -0.0039(19) -0.0007(19) 0.0041(13)
C6 0.043(2) 0.048(2) 0.052(2) -0.0132(18) -0.0046(18) -0.0012(17)
C7 0.053(2) 0.058(2) 0.041(2) -0.0040(18) -0.0030(19) 0.0032(18)
C8 0.037(2) 0.052(2) 0.050(2) -0.0012(19) -0.0039(18) 0.0029(17)
C9 0.047(2) 0.049(2) 0.054(2) -0.007(2) -0.002(2) -0.0071(16)
C10 0.050(2) 0.061(2) 0.043(2) -0.0075(19) -0.0061(18) 0.0019(18)
C11 0.0250(16) 0.0391(18) 0.045(2) -0.0089(15) -0.0038(14) -0.0030(13)
C12 0.047(2) 0.082(3) 0.039(2) -0.001(2) -0.0048(17) -0.011(2)
C13 0.053(3) 0.064(3) 0.054(3) -0.021(2) -0.001(2) -0.005(2)
C14 0.048(2) 0.0401(19) 0.061(3) -0.0082(18) 0.0047(18) 0.0059(16)
C15 0.0303(17) 0.0417(17) 0.0359(18) -0.0049(15) -0.0015(16) 0.0000(14)
C16 0.045(2) 0.0359(17) 0.0366(19) -0.0012(15) -0.0035(16) -0.0007(15)
C17 0.041(2) 0.0393(18) 0.045(2) 0.0000(16) 0.0028(17) -0.0112(15)
C18 0.0344(19) 0.0490(19) 0.0334(19) -0.0072(16) -0.0023(16) -0.0020(15)
C19 0.041(2) 0.0367(18) 0.059(2) -0.0052(18) -0.0006(18) 0.0046(14)
C20 0.039(2) 0.0371(18) 0.058(2) -0.0088(18) 0.0003(18) -0.0042(15)

loop_
_atom_type_symbol
_atom_type_description
_atom_type_scat_dispersion_real
_atom_type_scat_dispersion_imag
_atom_type_scat_source
C C 0.0033 0.0016 'International Tables Vol C Tables 4.2.6.8 and 6.1.1.4'
H H 0.0000 0.0000 'International Tables Vol C Tables 4.2.6.8 and 6.1.1.4'
N N 0.0061 0.0033 'International Tables Vol C Tables 4.2.6.8 and 6.1.1.4'
O O 0.0106 0.0060 'International Tables Vol C Tables 4.2.6.8 and 6.1.1.4'
S S 0.1246 0.1234 'International Tables Vol C Tables 4.2.6.8 and 6.1.1.4'
Zn Zn 0.2839 1.4301 'International Tables Vol C Tables 4.2.6.8 and 6.1.1.4'

loop_
_geom_angle_atom_site_label_1
_geom_angle_atom_site_label_2
_geom_angle_atom_site_label_3
_geom_angle
N9 Zn1 N10 98.31(13)
N9 Zn1 N1 108.53(13)
N10 Zn1 N1 125.93(12)
N9 Zn1 N7 136.23(14)
N10 Zn1 N7 93.26(12)
N1 Zn1 N7 97.87(10)
N9 Zn1 N5 87.18(13)
N10 Zn1 N5 138.66(12)
N1 Zn1 N5 89.74(10)
N7 Zn1 N5 58.05(13)
O1 S1 O2 114.16(18)
O1 S1 N3 114.11(16)
O2 S1 N3 105.33(17)
O1 S1 C5 106.62(17)
O2 S1 C5 106.99(17)
N3 S1 C5 109.39(18)
O3 S2 O4 116.62(17)
O3 S2 N7 113.89(17)
O4 S2 N7 104.50(16)
O3 S2 C15 107.73(16)
O4 S2 C15 106.90(15)
N7 S2 C15 106.60(16)
C2 N1 C1 117.5(3)
C2 N1 Zn1 130.3(2)
C1 N1 Zn1 111.6(2)
C4 N2 C1 116.5(3)
C1 N3 S1 122.3(2)
C8 N4 H23 118.1
C8 N4 H24 105.3
H23 N4 H24 120.9
C12 N5 C11 117.3(3)
C12 N5 Zn1 152.1(3)
C11 N5 Zn1 90.1(2)
C14 N6 C11 115.1(3)
C11 N7 S2 124.0(3)
C11 N7 Zn1 100.3(2)
S2 N7 Zn1 131.74(17)
C18 N8 H21 117.3
C18 N8 H22 116.1
H21 N8 H22 112.3
Zn1 N9 H9A 109.5
Zn1 N9 H9B 109.5
H9A N9 H9B 109.5
Zn1 N9 H9C 109.5
H9A N9 H9C 109.5
H9B N9 H9C 109.5
Zn1 N10 H10A 109.5
Zn1 N10 H10B 109.5
H10A N10 H10B 109.5
Zn1 N10 H10C 109.5
H10A N10 H10C 109.5
H10B N10 H10C 109.5
N3 C1 N2 124.1(3)
N3 C1 N1 112.2(3)
N2 C1 N1 123.7(3)
N1 C2 C3 122.2(3)
N1 C2 H2 118.9
C3 C2 H2 118.9
C4 C3 C2 116.3(3)
C4 C3 H3 121.8
C2 C3 H3 121.8
N2 C4 C3 123.7(3)
N2 C4 H4 118.1
C3 C4 H4 118.1
C6 C5 C10 118.9(4)
C6 C5 S1 122.4(3)
C10 C5 S1 118.4(3)
C7 C6 C5 120.3(3)
C7 C6 H6 119.9
C5 C6 H6 119.9
C8 C7 C6 120.8(4)
C8 C7 H7 119.6
C6 C7 H7 119.6
C7 C8 C9 119.1(4)
C7 C8 N4 120.0(4)
C9 C8 N4 120.8(4)
C10 C9 C8 120.8(4)
C10 C9 H9 119.6
C8 C9 H9 119.6
C9 C10 C5 120.0(4)
C9 C10 H10 120.0
C5 C10 H10 120.0
N6 C11 N5 124.8(3)
N6 C11 N7 124.3(3)
N5 C11 N7 110.9(3)
N5 C12 C13 121.5(4)
N5 C12 H12 119.3
C13 C12 H12 119.3
C12 C13 C14 117.0(4)
C12 C13 H13 121.5
C14 C13 H13 121.5
N6 C14 C13 124.2(4)
N6 C14 H14 117.9
C13 C14 H14 117.9
C20 C15 C16 119.5(3)
C20 C15 S2 121.0(3)
C16 C15 S2 119.5(2)
C17 C16 C15 120.5(3)
C17 C16 H16 119.8
C15 C16 H16 119.8
C16 C17 C18 120.9(3)
C16 C17 H17 119.6
C18 C17 H17 119.6
N8 C18 C17 121.1(3)
N8 C18 C19 120.4(3)
C17 C18 C19 118.4(3)
C20 C19 C18 120.6(3)
C20 C19 H19 119.7
C18 C19 H19 119.7
C19 C20 C15 120.2(3)
C19 C20 H20 119.9
C15 C20 H20 119.9

loop_
_geom_bond_atom_site_label_1
_geom_bond_atom_site_label_2
_geom_bond_distance
Zn1 N9 2.032(3)
Zn1 N10 2.038(3)
Zn1 N1 2.075(3)
Zn1 N7 2.165(3)
Zn1 N5 2.400(3)
S1 O1 1.442(3)
S1 O2 1.450(3)
S1 N3 1.568(3)
S1 C5 1.751(4)
S2 O3 1.438(3)
S2 O4 1.445(3)
S2 N7 1.615(3)
S2 C15 1.753(3)
N1 C2 1.337(4)
N1 C1 1.351(4)
N2 C4 1.331(4)
N2 C1 1.350(4)
N3 C1 1.349(4)
N4 C8 1.388(5)
N4 H23 0.8733
N4 H24 0.8670
N5 C12 1.330(5)
N5 C11 1.344(5)
N6 C14 1.314(4)
N6 C11 1.343(4)
N7 C11 1.356(4)
N8 C18 1.384(4)
N8 H21 0.8981
N8 H22 0.8716
N9 H9A 0.8900
N9 H9B 0.8900
N9 H9C 0.8900
N10 H10A 0.8900
N10 H10B 0.8900
N10 H10C 0.8900
C2 C3 1.376(5)
C2 H2 0.9300
C3 C4 1.367(5)
C3 H3 0.9300
C4 H4 0.9300
C5 C6 1.383(5)
C5 C10 1.398(5)
C6 C7 1.379(5)
C6 H6 0.9300
C7 C8 1.377(5)
C7 H7 0.9300
C8 C9 1.379(6)
C9 C10 1.378(5)
C9 H9 0.9300
C10 H10 0.9300
C12 C13 1.354(6)
C12 H12 0.9300
C13 C14 1.368(6)
C13 H13 0.9300
C14 H14 0.9300
C15 C20 1.379(4)
C15 C16 1.392(4)
C16 C17 1.361(5)
C16 H16 0.9300
C17 C18 1.395(5)
C17 H17 0.9300
C18 C19 1.398(5)
C19 C20 1.378(5)
C19 H19 0.9300
C20 H20 0.9300

loop_
_geom_torsion_atom_site_label_1
_geom_torsion_atom_site_label_2
_geom_torsion_atom_site_label_3
_geom_torsion_atom_site_label_4
_geom_torsion
N9 Zn1 N1 C2 97.1(3)
N10 Zn1 N1 C2 -147.3(3)
N7 Zn1 N1 C2 -47.5(3)
N5 Zn1 N1 C2 10.2(3)
N9 Zn1 N1 C1 -91.7(2)
N10 Zn1 N1 C1 23.9(3)
N7 Zn1 N1 C1 123.7(2)
N5 Zn1 N1 C1 -178.6(2)
O1 S1 N3 C1 35.4(4)
O2 S1 N3 C1 161.4(3)
C5 S1 N3 C1 -83.9(3)
N9 Zn1 N5 C12 -33.3(5)
N10 Zn1 N5 C12 -132.7(5)
N1 Zn1 N5 C12 75.2(5)
N7 Zn1 N5 C12 174.7(6)
N9 Zn1 N5 C11 157.0(2)
N10 Zn1 N5 C11 57.6(3)
N1 Zn1 N5 C11 -94.4(2)
N7 Zn1 N5 C11 5.03(17)
O3 S2 N7 C11 44.4(3)
O4 S2 N7 C11 172.7(3)
C15 S2 N7 C11 -74.3(3)
O3 S2 N7 Zn1 -162.71(18)
O4 S2 N7 Zn1 -34.3(2)
C15 S2 N7 Zn1 78.6(2)
N9 Zn1 N7 C11 -47.8(3)
N10 Zn1 N7 C11 -153.4(2)
N1 Zn1 N7 C11 79.68(19)
N5 Zn1 N7 C11 -5.07(17)
N9 Zn1 N7 S2 154.8(2)
N10 Zn1 N7 S2 49.2(2)
N1 Zn1 N7 S2 -77.8(2)
N5 Zn1 N7 S2 -162.5(3)
S1 N3 C1 N2 24.8(5)
S1 N3 C1 N1 -157.0(3)
C4 N2 C1 N3 -178.7(4)
C4 N2 C1 N1 3.2(5)
C2 N1 C1 N3 179.9(3)
Zn1 N1 C1 N3 7.5(4)
C2 N1 C1 N2 -1.9(5)
Zn1 N1 C1 N2 -174.3(3)
C1 N1 C2 C3 -0.6(5)
Zn1 N1 C2 C3 170.2(3)
N1 C2 C3 C4 1.5(6)
C1 N2 C4 C3 -2.2(6)
C2 C3 C4 N2 0.0(6)
O1 S1 C5 C6 -144.4(3)
O2 S1 C5 C6 93.1(3)
N3 S1 C5 C6 -20.6(3)
O1 S1 C5 C10 40.9(3)
O2 S1 C5 C10 -81.6(3)
N3 S1 C5 C10 164.8(3)
C10 C5 C6 C7 0.3(5)
S1 C5 C6 C7 -174.3(3)
C5 C6 C7 C8 1.8(6)
C6 C7 C8 C9 -2.9(6)
C6 C7 C8 N4 175.2(3)
C7 C8 C9 C10 1.8(6)
N4 C8 C9 C10 -176.2(3)
C8 C9 C10 C5 0.4(6)
C6 C5 C10 C9 -1.4(5)
S1 C5 C10 C9 173.4(3)
C14 N6 C11 N5 2.4(5)
C14 N6 C11 N7 -177.5(3)
C12 N5 C11 N6 -1.8(5)
Zn1 N5 C11 N6 172.8(3)
C12 N5 C11 N7 178.1(3)
Zn1 N5 C11 N7 -7.3(3)
S2 N7 C11 N6 -12.0(5)
Zn1 N7 C11 N6 -171.8(3)
S2 N7 C11 N5 168.0(2)
Zn1 N7 C11 N5 8.2(3)
C11 N5 C12 C13 0.0(5)
Zn1 N5 C12 C13 -168.4(4)
N5 C12 C13 C14 1.1(6)
C11 N6 C14 C13 -1.2(5)
C12 C13 C14 N6 -0.4(6)
O3 S2 C15 C20 -22.0(4)
O4 S2 C15 C20 -148.0(3)
N7 S2 C15 C20 100.6(3)
O3 S2 C15 C16 157.0(3)
O4 S2 C15 C16 31.0(3)
N7 S2 C15 C16 -80.4(3)
C20 C15 C16 C17 -0.6(5)
S2 C15 C16 C17 -179.6(3)
C15 C16 C17 C18 -0.6(5)
C16 C17 C18 N8 178.0(3)
C16 C17 C18 C19 1.1(6)
N8 C18 C19 C20 -177.3(3)
C17 C18 C19 C20 -0.4(6)
C18 C19 C20 C15 -0.8(6)
C16 C15 C20 C19 1.3(6)
S2 C15 C20 C19 -179.7(3)
